data_4333255
loop_
_publ_author_name
'Chen, Chih-Yuan'
'Cheng, Pi-Yun'
'Wu, Hsin-Hsuan'
'Lee, Hon Man'

_publ_section_title
;
 Conformational Effect of 2,6-Bis(imidazol-1-yl)pyridine on the
 Self-Assembly of 1D Coordination Chains:&#x00A0; Spontaneous Resolution,
 Supramolecular Isomerism, and Structural Transformation
;
_journal_issue 14
_journal_name_full 'Inorganic Chemistry'
_journal_page_first 5691
_journal_page_last 5699
_journal_paper_doi 10.1021/ic700428e
_journal_volume 46
_journal_year 2007
_chemical_formula_moiety ' 2(C11 H9 Cl2 N5 Zn), O'
_chemical_formula_sum 'C22 H18 Cl4 N10 O Zn2'
_chemical_formula_weight 711.00
_space_group_IT_number 154
_symmetry_cell_setting rhombohedral
_symmetry_Int_Tables_number 154
_symmetry_space_group_name_Hall 'P 32 2"'
_symmetry_space_group_name_H-M 'P 32 2 1'
_atom_sites_solution_hydrogens geom
_atom_sites_solution_primary direct
_atom_sites_solution_secondary difmap
_audit_creation_method SHELXL-97
_cell_angle_alpha 90.00
_cell_angle_beta 90.00
_cell_angle_gamma 120.00
_cell_formula_units_Z 3
_cell_length_a 9.61160(10)
_cell_length_b 9.61160(10)
_cell_length_c 25.2776(6)
_cell_measurement_temperature 150(2)
_cell_volume 2022.36(6)
_computing_cell_refinement 'APEX2 v1.0-22'
_computing_data_collection 'APEX2 v1.0-22 (Bruker, 2004)'
_computing_data_reduction 'APEX2 v1.0-22'
_computing_molecular_graphics 'SHELXTL 5.1'
_computing_publication_material 'SHELXTL 5.1'
_computing_structure_refinement 'SHELXTL 5.1'
_computing_structure_solution 'SHELXTL 5.1 (Sheldrick, 1998)'
_diffrn_ambient_temperature 150(2)
_diffrn_measured_fraction_theta_full 0.998
_diffrn_measured_fraction_theta_max 0.998
_diffrn_measurement_device_type 'Bruker SMART APEX II'
_diffrn_measurement_method \w
_diffrn_radiation_monochromator graphite
_diffrn_radiation_probe x-ray
_diffrn_radiation_type MoK\a
_diffrn_radiation_wavelength 0.71073
_diffrn_reflns_av_R_equivalents 0.0215
_diffrn_reflns_av_sigmaI/netI 0.0333
_diffrn_reflns_limit_h_max 10
_diffrn_reflns_limit_h_min -12
_diffrn_reflns_limit_k_max 8
_diffrn_reflns_limit_k_min -11
_diffrn_reflns_limit_l_max 34
_diffrn_reflns_limit_l_min -25
_diffrn_reflns_number 10592
_diffrn_reflns_theta_full 28.71
_diffrn_reflns_theta_max 28.71
_diffrn_reflns_theta_min 2.42
_diffrn_source 'fine-focus sealed tube'
_diffrn_standards_decay_% 0
_diffrn_standards_interval_count 0
_diffrn_standards_interval_time 0
_diffrn_standards_number 0
_exptl_absorpt_coefficient_mu 2.214
_exptl_absorpt_correction_T_max 0.4331
_exptl_absorpt_correction_T_min 0.3600
_exptl_absorpt_correction_type multi-scan
_exptl_absorpt_process_details 'SADABS 2.10 (Sheldrick, 2003)'
_exptl_crystal_colour colorless
_exptl_crystal_density_diffrn 1.751
_exptl_crystal_density_method 'not measured'
_exptl_crystal_description prism
_exptl_crystal_F_000 1068
_exptl_crystal_size_max 0.50
_exptl_crystal_size_mid 0.40
_exptl_crystal_size_min 0.38
_refine_diff_density_max 0.972
_refine_diff_density_min -0.901
_refine_diff_density_rms 0.077
_refine_ls_abs_structure_details 'Flack H D (1983), Acta Cryst. A39, 876-881'
_refine_ls_abs_structure_Flack -0.004(11)
_refine_ls_extinction_method none
_refine_ls_goodness_of_fit_ref 1.007
_refine_ls_hydrogen_treatment noref
_refine_ls_matrix_type full
_refine_ls_number_parameters 177
_refine_ls_number_reflns 3452
_refine_ls_number_restraints 0
_refine_ls_restrained_S_all 1.007
_refine_ls_R_factor_all 0.0307
_refine_ls_R_factor_gt 0.0267
_refine_ls_shift/su_max 0.001
_refine_ls_shift/su_mean 0.000
_refine_ls_structure_factor_coef Fsqd
_refine_ls_weighting_details 'calc w=1/[\s^2^(Fo^2^)+(0.0475P)^2^+0.0000P] where P=(Fo^2^+2Fc^2^)/3'
_refine_ls_weighting_scheme calc
_refine_ls_wR_factor_gt 0.0703
_refine_ls_wR_factor_ref 0.0714
_reflns_number_gt 3180
_reflns_number_total 3452
_reflns_threshold_expression I>2\s
_cod_data_source_file ic700428esup1.cif
_cod_data_source_block 1a
_cod_database_code 4333255

loop_
_symmetry_equiv_pos_as_xyz
'x, y, z'
'-y, x-y, z+2/3'
'-x+y, -x, z+1/3'
'y, x, -z'
'x-y, -y, -z+1/3'
'-x, -x+y, -z+2/3'

loop_
_atom_site_label
_atom_site_type_symbol
_atom_site_fract_x
_atom_site_fract_y
_atom_site_fract_z
_atom_site_U_iso_or_equiv
_atom_site_adp_type
_atom_site_occupancy
_atom_site_symmetry_multiplicity
_atom_site_calc_flag
_atom_site_refinement_flags
C1 C 1.3129(3) 1.4641(3) 0.27230(9) 0.0183(5) Uani 1 1 d .
C2 C 1.1851(3) 1.5819(4) 0.30176(10) 0.0223(6) Uani 1 1 d .
C3 C 1.1041(3) 1.4966(3) 0.25879(10) 0.0224(5) Uani 1 1 d .
C4 C 0.6982(3) 1.0079(3) 0.08269(9) 0.0178(5) Uani 1 1 d .
C5 C 0.6980(3) 1.1937(3) 0.13480(9) 0.0186(5) Uani 1 1 d .
C6 C 0.5554(3) 1.1095(3) 0.11052(10) 0.0216(5) Uani 1 1 d .
C7 C 0.9493(3) 1.1795(3) 0.13374(9) 0.0173(5) Uani 1 1 d .
C8 C 1.0460(3) 1.1361(4) 0.10633(10) 0.0269(6) Uani 1 1 d .
C9 C 1.1971(4) 1.1878(4) 0.12630(12) 0.0333(7) Uani 1 1 d .
C10 C 1.2492(3) 1.2827(4) 0.17153(10) 0.0261(6) Uani 1 1 d .
C11 C 1.1423(3) 1.3203(3) 0.19449(9) 0.0178(5) Uani 1 1 d .
Cl1 Cl 0.20160(9) 0.92576(9) 0.02606(2) 0.02724(15) Uani 1 1 d .
Cl2 Cl 0.24185(8) 0.59609(8) 0.09108(2) 0.02216(14) Uani 1 1 d .
N1 N 1.1856(2) 1.4221(3) 0.23984(8) 0.0168(4) Uani 1 1 d .
N2 N 1.3161(3) 1.5599(3) 0.31028(7) 0.0184(4) Uani 1 1 d .
N3 N 0.5548(3) 0.9934(3) 0.07777(8) 0.0162(4) Uani 1 1 d .
N4 N 0.7902(2) 1.1298(3) 0.11734(7) 0.0152(4) Uani 1 1 d .
N5 N 0.9944(2) 1.2705(2) 0.17711(8) 0.0153(4) Uani 1 1 d .
O1 O 0.8466(8) 0.8466(8) 0.0000 0.145(3) Uani 1 2 d S
Zn1 Zn 0.35851(3) 0.81922(3) 0.040602(10) 0.01585(8) Uani 1 1 d .
H1 H 1.3856 1.4317 0.2638 0.050 Uiso 1 1 d .
H2 H 1.1600 1.6399 0.3261 0.050 Uiso 1 1 d .
H3 H 1.0095 1.4748 0.2417 0.050 Uiso 1 1 d .
H4 H 0.7407 0.9355 0.0655 0.050 Uiso 1 1 d .
H5 H 0.7424 1.2851 0.1597 0.050 Uiso 1 1 d .
H6 H 0.4582 1.1286 0.1081 0.050 Uiso 1 1 d .
H8 H 1.0196 1.0926 0.0735 0.050 Uiso 1 1 d .
H9 H 1.2722 1.1625 0.1109 0.050 Uiso 1 1 d .
H10 H 1.3462 1.3127 0.1852 0.050 Uiso 1 1 d .

loop_
_atom_site_aniso_label
_atom_site_aniso_U_11
_atom_site_aniso_U_22
_atom_site_aniso_U_33
_atom_site_aniso_U_23
_atom_site_aniso_U_13
_atom_site_aniso_U_12
C1 0.0187(13) 0.0209(13) 0.0166(11) -0.0003(9) -0.0026(9) 0.0108(11)
C2 0.0185(13) 0.0293(15) 0.0209(12) -0.0050(10) -0.0022(10) 0.0132(12)
C3 0.0190(12) 0.0288(15) 0.0218(11) -0.0053(11) -0.0039(9) 0.0137(12)
C4 0.0145(12) 0.0230(13) 0.0161(10) -0.0029(10) -0.0003(9) 0.0095(10)
C5 0.0204(13) 0.0193(13) 0.0195(11) -0.0042(10) -0.0006(10) 0.0126(11)
C6 0.0174(13) 0.0249(14) 0.0257(12) -0.0067(11) -0.0023(10) 0.0130(11)
C7 0.0164(13) 0.0196(13) 0.0160(10) -0.0015(9) -0.0034(9) 0.0091(11)
C8 0.0236(14) 0.0364(16) 0.0252(12) -0.0135(11) -0.0074(10) 0.0183(13)
C9 0.0287(16) 0.050(2) 0.0342(15) -0.0203(13) -0.0114(12) 0.0292(15)
C10 0.0183(13) 0.0376(17) 0.0271(13) -0.0098(12) -0.0062(10) 0.0174(13)
C11 0.0195(13) 0.0201(13) 0.0145(11) -0.0023(9) -0.0046(9) 0.0103(11)
Cl1 0.0297(4) 0.0343(4) 0.0275(3) -0.0083(3) -0.0083(3) 0.0233(3)
Cl2 0.0202(3) 0.0227(3) 0.0214(3) 0.0029(2) 0.0012(2) 0.0091(3)
N1 0.0168(11) 0.0194(11) 0.0153(9) -0.0019(8) -0.0028(8) 0.0099(9)
N2 0.0189(11) 0.0199(11) 0.0163(9) -0.0007(8) -0.0033(8) 0.0096(9)
N3 0.0156(10) 0.0187(11) 0.0143(9) -0.0024(8) -0.0011(8) 0.0084(9)
N4 0.0137(10) 0.0181(11) 0.0138(9) -0.0026(8) -0.0020(8) 0.0079(9)
N5 0.0155(10) 0.0170(11) 0.0129(9) -0.0008(8) -0.0016(8) 0.0078(9)
O1 0.137(5) 0.137(5) 0.151(6) -0.012(3) 0.012(3) 0.059(5)
Zn1 0.01387(15) 0.01960(15) 0.01356(12) -0.00295(10) -0.00034(10) 0.00798(13)

loop_
_atom_type_symbol
_atom_type_description
_atom_type_scat_dispersion_real
_atom_type_scat_dispersion_imag
_atom_type_scat_source
C C 0.0033 0.0016 'International Tables Vol C Tables 4.2.6.8 and 6.1.1.4'
H H 0.0000 0.0000 'International Tables Vol C Tables 4.2.6.8 and 6.1.1.4'
N N 0.0061 0.0033 'International Tables Vol C Tables 4.2.6.8 and 6.1.1.4'
Cl Cl 0.1484 0.1585 'International Tables Vol C Tables 4.2.6.8 and 6.1.1.4'
Zn Zn 0.2839 1.4301 'International Tables Vol C Tables 4.2.6.8 and 6.1.1.4'
O O 0.0106 0.0060 'International Tables Vol C Tables 4.2.6.8 and 6.1.1.4'

loop_
_geom_angle_atom_site_label_1
_geom_angle_atom_site_label_2
_geom_angle_atom_site_label_3
_geom_angle
_geom_angle_site_symmetry_1
_geom_angle_site_symmetry_3
N2 C1 N1 110.6(2) . .
N2 C1 H1 130.4 . .
N1 C1 H1 118.8 . .
C3 C2 N2 108.9(2) . .
C3 C2 H2 130.2 . .
N2 C2 H2 120.6 . .
C2 C3 N1 106.7(2) . .
C2 C3 H3 135.5 . .
N1 C3 H3 117.7 . .
N3 C4 N4 110.0(2) . .
N3 C4 H4 128.1 . .
N4 C4 H4 121.8 . .
C6 C5 N4 105.9(2) . .
C6 C5 H5 133.2 . .
N4 C5 H5 120.8 . .
C5 C6 N3 110.5(2) . .
C5 C6 H6 131.1 . .
N3 C6 H6 117.7 . .
N5 C7 C8 124.3(2) . .
N5 C7 N4 113.8(2) . .
C8 C7 N4 121.8(2) . .
C9 C8 C7 117.1(2) . .
C9 C8 H8 120.3 . .
C7 C8 H8 121.6 . .
C8 C9 C10 120.5(3) . .
C8 C9 H9 123.8 . .
C10 C9 H9 115.6 . .
C11 C10 C9 116.6(2) . .
C11 C10 H10 123.1 . .
C9 C10 H10 120.3 . .
N5 C11 C10 124.8(2) . .
N5 C11 N1 113.9(2) . .
C10 C11 N1 121.2(2) . .
C1 N1 C3 107.2(2) . .
C1 N1 C11 126.9(2) . .
C3 N1 C11 125.9(2) . .
C1 N2 C2 106.6(2) . .
C1 N2 Zn1 128.62(17) . 3_675
C2 N2 Zn1 124.44(17) . 3_675
C4 N3 C6 106.0(2) . .
C4 N3 Zn1 128.62(19) . .
C6 N3 Zn1 124.74(18) . .
C4 N4 C5 107.6(2) . .
C4 N4 C7 126.8(2) . .
C5 N4 C7 125.6(2) . .
C11 N5 C7 116.6(2) . .
N2 Zn1 N3 106.16(9) 2_764 .
N2 Zn1 Cl1 117.40(7) 2_764 .
N3 Zn1 Cl1 105.14(6) . .
N2 Zn1 Cl2 104.44(6) 2_764 .
N3 Zn1 Cl2 109.82(6) . .
Cl1 Zn1 Cl2 113.59(3) . .

loop_
_geom_bond_atom_site_label_1
_geom_bond_atom_site_label_2
_geom_bond_distance
_geom_bond_site_symmetry_2
C1 N2 1.320(3) .
C1 N1 1.356(3) .
C1 H1 0.9219 .
C2 C3 1.349(4) .
C2 N2 1.393(3) .
C2 H2 0.9395 .
C3 N1 1.386(3) .
C3 H3 0.9306 .
C4 N3 1.320(3) .
C4 N4 1.374(3) .
C4 H4 1.0600 .
C5 C6 1.342(4) .
C5 N4 1.378(3) .
C5 H5 0.9874 .
C6 N3 1.387(3) .
C6 H6 1.0401 .
C7 N5 1.332(3) .
C7 C8 1.381(4) .
C7 N4 1.417(3) .
C8 C9 1.374(4) .
C8 H8 0.9065 .
C9 C10 1.390(4) .
C9 H9 0.9525 .
C10 C11 1.376(4) .
C10 H10 0.8958 .
C11 N5 1.328(3) .
C11 N1 1.427(3) .
Cl1 Zn1 2.2367(7) .
Cl2 Zn1 2.2539(7) .
N2 Zn1 2.0114(19) 3_675
N3 Zn1 2.022(2) .
Zn1 N2 2.0114(19) 2_764
